data_4314682
loop_
_publ_author_name
'Adrian B. Chaplin'
'Andrew S. Weller'

_publ_section_title
;
 Amine- and Dimeric Amino-Borane Complexes of the {Rh(PiPr3)2}+ Fragment
 and Their Relevance to the Transition-Metal-Mediated Dehydrocoupling of
 Amine-Boranes
;
_journal_name_full 'Inorganic Chemistry'
_journal_page_first 1111
_journal_page_last 1121
_journal_paper_doi 10.1021/ic9020542
_journal_volume 49
_journal_year 2010
_chemical_formula_moiety 'C32 H12 B F24, C21 H54 B N P2 Rh'
_chemical_formula_sum 'C53 H66 B2 F24 N P2 Rh'
_chemical_formula_weight 1359.54
_chemical_melting_point ?
_space_group_IT_number 2
_symmetry_cell_setting triclinic
_symmetry_space_group_name_Hall '-P 1'
_symmetry_space_group_name_H-M 'P -1'
_atom_sites_solution_hydrogens geom
_atom_sites_solution_primary direct
_atom_sites_solution_secondary difmap
_audit_creation_method SHELXL-97
_cell_angle_alpha 77.0895(6)
_cell_angle_beta 86.5573(6)
_cell_angle_gamma 82.4775(5)
_cell_formula_units_Z 2
_cell_length_a 12.4906(2)
_cell_length_b 13.4472(2)
_cell_length_c 19.3634(3)
_cell_measurement_reflns_used 11097
_cell_measurement_temperature 150(2)
_cell_measurement_theta_max 27.485
_cell_measurement_theta_min 5.097
_cell_volume 3141.25(8)
_computing_cell_refinement 'Denzo/Scalepack (Otwinowski & Minor 1997)'
_computing_data_collection 'Collect (Nonius BV, 1997-2000)'
_computing_data_reduction 'Denzo/Scalepack (Otwinowski & Minor 1997)'
_computing_molecular_graphics 'ORTEP3 (Farrugia, 1997)'
_computing_publication_material 'Bruker SHELXTL'
_computing_structure_refinement 'SHELXL-97 (Sheldrick, 2008)'
_computing_structure_solution 'SIR2004 (Burla et al., 2005)'
_diffrn_ambient_temperature 150(2)
_diffrn_detector_area_resol_mean 9
_diffrn_measured_fraction_theta_full 0.973
_diffrn_measured_fraction_theta_max 0.973
_diffrn_measurement_device '95mm CCD camera on \k-goniostat'
_diffrn_measurement_device_type KappaCCD
_diffrn_measurement_method CCD
_diffrn_radiation_monochromator 'horizonally mounted graphite crystal'
_diffrn_radiation_source 'fine-focus sealed tube'
_diffrn_radiation_type MoK\a
_diffrn_radiation_wavelength 0.71073
_diffrn_reflns_av_R_equivalents 0.0182
_diffrn_reflns_av_sigmaI/netI 0.0307
_diffrn_reflns_limit_h_max 15
_diffrn_reflns_limit_h_min -15
_diffrn_reflns_limit_k_max 16
_diffrn_reflns_limit_k_min -16
_diffrn_reflns_limit_l_max 24
_diffrn_reflns_limit_l_min -24
_diffrn_reflns_number 19950
_diffrn_reflns_theta_full 26.37
_diffrn_reflns_theta_max 26.37
_diffrn_reflns_theta_min 5.14
_exptl_absorpt_coefficient_mu 0.428
_exptl_absorpt_correction_T_max 1.0
_exptl_absorpt_correction_T_min 0.659
_exptl_absorpt_correction_type multi-scan
_exptl_absorpt_process_details 'Denzo/Scalepack (Otwinowski & Minor 1997)'
_exptl_crystal_colour purple
_exptl_crystal_density_diffrn 1.437
_exptl_crystal_density_meas ?
_exptl_crystal_density_method 'not measured'
_exptl_crystal_description plate
_exptl_crystal_F_000 1384
_exptl_crystal_size_max 0.80
_exptl_crystal_size_mid 0.50
_exptl_crystal_size_min 0.20
_refine_diff_density_max 1.165
_refine_diff_density_min -0.742
_refine_diff_density_rms 0.065
_refine_ls_extinction_method none
_refine_ls_goodness_of_fit_ref 1.028
_refine_ls_hydrogen_treatment mixed
_refine_ls_matrix_type full
_refine_ls_number_parameters 946
_refine_ls_number_reflns 12518
_refine_ls_number_restraints 715
_refine_ls_restrained_S_all 1.827
_refine_ls_R_factor_all 0.0500
_refine_ls_R_factor_gt 0.0428
_refine_ls_shift/su_max 0.001
_refine_ls_shift/su_mean 0.000
_refine_ls_structure_factor_coef Fsqd
_refine_ls_weighting_details 'calc w=1/[\s^2^(Fo^2^)+(0.0449P)^2^+4.6653P] where P=(Fo^2^+2Fc^2^)/3'
_refine_ls_weighting_scheme calc
_refine_ls_wR_factor_gt 0.1034
_refine_ls_wR_factor_ref 0.1087
_reflns_number_gt 11114
_reflns_number_total 12518
_reflns_threshold_expression >2sigma(I)
_cod_data_source_file ic9020542_si_002_1.cif
_cod_data_source_block 033abc08
_cod_depositor_comments
;
The following automatic conversions were performed:
'_symmetry_cell_setting' value 'Triclinic' changed to 'triclinic'
according to '/home/adriana/struct/CIF-dictionaries/cif_core.dic'
dictionary named 'cif_core.dic' version 2.4.1 from 2010-06-29.

Automatic conversion script
Id: cif_fix_enum 1555 2011-01-17 13:19:09Z saulius 

The following automatic conversions were performed:

'_chemical_melting_point' value 'not measured' was changed to '?' -
the value is undefined or not given.

Automatic conversion script
Id: cif_fix_values 1569 2011-02-09 13:29:24Z adriana 

The following automatic conversions were performed:

'_exptl_crystal_density_meas' value 'not measured' was changed to '?'
- the value is perceived as not measured.

Automatic conversion script
Id: cif_fix_values 3008 2015-01-20 13:52:24Z robertas 
;
_cod_database_code 4314682

loop_
_symmetry_equiv_pos_as_xyz
'x, y, z'
'-x, -y, -z'

loop_
_atom_site_label
_atom_site_type_symbol
_atom_site_fract_x
_atom_site_fract_y
_atom_site_fract_z
_atom_site_U_iso_or_equiv
_atom_site_adp_type
_atom_site_occupancy
_atom_site_symmetry_multiplicity
_atom_site_calc_flag
_atom_site_refinement_flags
_atom_site_disorder_assembly
_atom_site_disorder_group
Rh1 Rh 0.92277(3) 0.10830(3) 0.226789(18) 0.02494(12) Uani 1 1 d . . .
P1 P 0.88314(10) -0.03868(9) 0.20305(7) 0.0304(3) Uani 1 1 d . . .
P2 P 0.83403(10) 0.12251(9) 0.33045(6) 0.0264(3) Uani 1 1 d . . .
B1 B 1.0038(5) 0.2215(4) 0.1548(3) 0.0337(12) Uani 1 1 d D . .
H1A H 1.006(5) 0.132(3) 0.151(3) 0.050(17) Uiso 1 1 d D . .
H1B H 0.973(4) 0.229(4) 0.215(2) 0.037(14) Uiso 1 1 d D . .
H1C H 0.962(5) 0.281(5) 0.111(3) 0.046(16) Uiso 1 1 d . . .
N1 N 1.1273(4) 0.2418(3) 0.1470(2) 0.0357(9) Uani 1 1 d . . .
C1 C 1.1935(5) 0.1802(5) 0.2066(3) 0.0527(15) Uani 1 1 d . . .
H1D H 1.2692 0.1925 0.1974 0.079 Uiso 1 1 calc R . .
H1E H 1.1878 0.1070 0.2109 0.079 Uiso 1 1 calc R . .
H1F H 1.1671 0.2004 0.2507 0.079 Uiso 1 1 calc R . .
C2 C 1.1341(6) 0.3529(5) 0.1423(4) 0.0620(18) Uani 1 1 d . . .
H2A H 1.1073 0.3711 0.1870 0.093 Uiso 1 1 calc R . .
H2B H 1.0900 0.3942 0.1034 0.093 Uiso 1 1 calc R . .
H2C H 1.2095 0.3665 0.1333 0.093 Uiso 1 1 calc R . .
C3 C 1.1743(5) 0.2142(5) 0.0795(3) 0.0503(15) Uani 1 1 d . . .
H3A H 1.1309 0.2530 0.0396 0.075 Uiso 1 1 calc R . .
H3B H 1.1741 0.1404 0.0830 0.075 Uiso 1 1 calc R . .
H3C H 1.2487 0.2312 0.0720 0.075 Uiso 1 1 calc R . .
C4 C 0.8461(5) -0.0016(5) 0.1079(3) 0.0449(13) Uani 1 1 d . . .
H4 H 0.9130 0.0217 0.0817 0.054 Uiso 1 1 calc R . .
C5 C 0.7609(5) 0.0926(5) 0.0920(3) 0.0524(15) Uani 1 1 d . . .
H5A H 0.7555 0.1172 0.0406 0.079 Uiso 1 1 calc R . .
H5B H 0.7818 0.1470 0.1128 0.079 Uiso 1 1 calc R . .
H5C H 0.6908 0.0737 0.1126 0.079 Uiso 1 1 calc R . .
C6 C 0.8186(6) -0.0862(6) 0.0739(4) 0.068(2) Uani 1 1 d . . .
H6A H 0.7476 -0.1059 0.0920 0.102 Uiso 1 1 calc R . .
H6B H 0.8734 -0.1460 0.0855 0.102 Uiso 1 1 calc R . .
H6C H 0.8169 -0.0613 0.0224 0.102 Uiso 1 1 calc R . .
C7 C 1.0064(4) -0.1330(4) 0.2031(4) 0.0455(14) Uani 1 1 d . . .
H7 H 0.9852 -0.1927 0.1865 0.055 Uiso 1 1 calc R . .
C8 C 1.0976(5) -0.0922(5) 0.1540(5) 0.071(2) Uani 1 1 d . . .
H8A H 1.1209 -0.0338 0.1691 0.106 Uiso 1 1 calc R . .
H8B H 1.0723 -0.0700 0.1054 0.106 Uiso 1 1 calc R . .
H8C H 1.1585 -0.1466 0.1559 0.106 Uiso 1 1 calc R . .
C9 C 1.0464(6) -0.1732(5) 0.2785(4) 0.068(2) Uani 1 1 d . . .
H9A H 1.1082 -0.2262 0.2783 0.102 Uiso 1 1 calc R . .
H9B H 0.9881 -0.2028 0.3092 0.102 Uiso 1 1 calc R . .
H9C H 1.0684 -0.1165 0.2963 0.102 Uiso 1 1 calc R . .
C10 C 0.7824(4) -0.1195(4) 0.2535(3) 0.0433(12) Uani 1 1 d . . .
H10 H 0.7963 -0.1252 0.3047 0.052 Uiso 1 1 calc R . .
C11 C 0.6673(5) -0.0653(6) 0.2424(4) 0.0571(17) Uani 1 1 d . . .
H11A H 0.6434 -0.0698 0.1960 0.086 Uiso 1 1 calc R . .
H11B H 0.6658 0.0071 0.2442 0.086 Uiso 1 1 calc R . .
H11C H 0.6189 -0.0984 0.2797 0.086 Uiso 1 1 calc R . .
C12 C 0.7892(7) -0.2303(5) 0.2439(4) 0.068(2) Uani 1 1 d . . .
H12A H 0.7349 -0.2660 0.2750 0.101 Uiso 1 1 calc R . .
H12B H 0.8614 -0.2661 0.2560 0.101 Uiso 1 1 calc R . .
H12C H 0.7757 -0.2297 0.1944 0.101 Uiso 1 1 calc R . .
C13 C 0.9336(4) 0.1676(4) 0.3804(2) 0.0357(11) Uani 1 1 d . . .
H13 H 0.9507 0.2343 0.3497 0.043 Uiso 1 1 calc R . .
C14 C 1.0413(5) 0.0980(5) 0.3870(3) 0.0444(13) Uani 1 1 d . . .
H14A H 1.0972 0.1345 0.4000 0.067 Uiso 1 1 calc R . .
H14B H 1.0616 0.0791 0.3415 0.067 Uiso 1 1 calc R . .
H14C H 1.0339 0.0357 0.4236 0.067 Uiso 1 1 calc R . .
C15 C 0.8953(6) 0.1932(5) 0.4519(3) 0.0506(15) Uani 1 1 d . . .
H15A H 0.8878 0.1294 0.4871 0.076 Uiso 1 1 calc R . .
H15B H 0.8253 0.2361 0.4467 0.076 Uiso 1 1 calc R . .
H15C H 0.9483 0.2304 0.4677 0.076 Uiso 1 1 calc R . .
C16 C 0.7239(4) 0.2309(4) 0.3160(3) 0.0397(12) Uani 1 1 d . . .
H16 H 0.6958 0.2414 0.3637 0.048 Uiso 1 1 calc R . .
C17 C 0.7616(6) 0.3315(4) 0.2752(3) 0.0570(17) Uani 1 1 d . . .
H17A H 0.7897 0.3235 0.2282 0.086 Uiso 1 1 calc R . .
H17B H 0.8187 0.3495 0.3011 0.086 Uiso 1 1 calc R . .
H17C H 0.7006 0.3861 0.2702 0.086 Uiso 1 1 calc R . .
C18 C 0.6302(5) 0.2055(6) 0.2782(3) 0.0571(17) Uani 1 1 d . . .
H18A H 0.5719 0.2628 0.2728 0.086 Uiso 1 1 calc R . .
H18B H 0.6032 0.1431 0.3063 0.086 Uiso 1 1 calc R . .
H18C H 0.6554 0.1942 0.2314 0.086 Uiso 1 1 calc R . .
C19 C 0.7701(5) 0.0176(4) 0.3909(3) 0.0383(11) Uani 1 1 d . . .
H19 H 0.7260 -0.0107 0.3601 0.046 Uiso 1 1 calc R . .
C20 C 0.6915(6) 0.0475(6) 0.4489(3) 0.0615(18) Uani 1 1 d . . .
H20A H 0.6568 -0.0124 0.4736 0.092 Uiso 1 1 calc R . .
H20B H 0.6362 0.1025 0.4274 0.092 Uiso 1 1 calc R . .
H20C H 0.7312 0.0717 0.4829 0.092 Uiso 1 1 calc R . .
C21 C 0.8542(6) -0.0714(4) 0.4229(3) 0.0498(14) Uani 1 1 d . . .
H21A H 0.8883 -0.0539 0.4622 0.075 Uiso 1 1 calc R . .
H21B H 0.9092 -0.0837 0.3866 0.075 Uiso 1 1 calc R . .
H21C H 0.8188 -0.1335 0.4406 0.075 Uiso 1 1 calc R . .
B2 B 0.4067(4) 0.5743(4) 0.2409(3) 0.0251(10) Uani 1 1 d . . .
C22 C 0.4481(4) 0.4996(3) 0.3161(2) 0.0293(10) Uani 1 1 d . . .
C23 C 0.4076(4) 0.4059(4) 0.3444(3) 0.0345(11) Uani 1 1 d . . .
H23 H 0.3521 0.3865 0.3205 0.041 Uiso 1 1 calc R . .
C24 C 0.4467(4) 0.3404(4) 0.4065(3) 0.0412(13) Uani 1 1 d D A .
C25 C 0.5291(4) 0.3632(4) 0.4418(3) 0.0422(13) Uani 1 1 d . . .
H25 H 0.5550 0.3182 0.4842 0.051 Uiso 1 1 calc R . .
C26 C 0.5737(4) 0.4539(4) 0.4140(3) 0.0359(11) Uani 1 1 d . . .
C27 C 0.5326(4) 0.5209(4) 0.3525(2) 0.0306(10) Uani 1 1 d . . .
H27 H 0.5633 0.5830 0.3350 0.037 Uiso 1 1 calc R . .
C28 C 0.3931(5) 0.2458(4) 0.4355(3) 0.0565(17) Uani 1 1 d D . .
F1 F 0.4037(6) 0.1825(4) 0.3916(4) 0.096(2) Uani 0.868(8) 1 d PDU A 1
F2 F 0.2884(4) 0.2660(4) 0.4467(4) 0.0807(19) Uani 0.868(8) 1 d PDU A 1
F3 F 0.4313(6) 0.1920(5) 0.4965(3) 0.106(3) Uani 0.868(8) 1 d PDU A 1
F101 F 0.357(3) 0.239(2) 0.5020(9) 0.086(8) Uani 0.132(8) 1 d PDU A 2
F102 F 0.4574(18) 0.1594(9) 0.4375(19) 0.074(7) Uani 0.132(8) 1 d PDU A 2
F103 F 0.308(2) 0.238(2) 0.4005(16) 0.090(8) Uani 0.132(8) 1 d PDU A 2
C29 C 0.6665(5) 0.4787(5) 0.4489(3) 0.0438(13) Uani 1 1 d . . .
F4 F 0.6681(3) 0.4403(4) 0.51829(19) 0.0770(13) Uani 1 1 d U . .
F5 F 0.7608(3) 0.4443(4) 0.4218(2) 0.0686(11) Uani 1 1 d U . .
F6 F 0.6680(4) 0.5793(3) 0.4419(2) 0.0732(12) Uani 1 1 d U . .
C30 C 0.4854(3) 0.5316(3) 0.1804(2) 0.0235(8) Uani 1 1 d . . .
C31 C 0.4604(3) 0.4528(3) 0.1502(2) 0.0254(9) Uani 1 1 d . . .
H31 H 0.3925 0.4277 0.1620 0.031 Uiso 1 1 calc R . .
C32 C 0.5310(4) 0.4095(3) 0.1035(2) 0.0267(9) Uani 1 1 d . . .
C33 C 0.6312(4) 0.4434(3) 0.0850(2) 0.0279(9) Uani 1 1 d . . .
H33 H 0.6796 0.4142 0.0531 0.034 Uiso 1 1 calc R . .
C34 C 0.6582(3) 0.5214(3) 0.1147(2) 0.0261(9) Uani 1 1 d D B .
C35 C 0.5877(3) 0.5637(3) 0.1613(2) 0.0241(9) Uani 1 1 d . . .
H35 H 0.6093 0.6163 0.1811 0.029 Uiso 1 1 calc R . .
C36 C 0.4986(4) 0.3248(4) 0.0741(3) 0.0362(11) Uani 1 1 d . . .
F7 F 0.4000(3) 0.3469(3) 0.0480(2) 0.0566(9) Uani 1 1 d U . .
F8 F 0.4932(4) 0.2389(3) 0.1230(2) 0.0840(15) Uani 1 1 d U . .
F9 F 0.5625(4) 0.3015(4) 0.0219(3) 0.0916(17) Uani 1 1 d U . .
C37 C 0.7662(4) 0.5580(4) 0.0967(2) 0.0380(11) Uani 1 1 d D . .
F10 F 0.8160(9) 0.5332(9) 0.0414(6) 0.058(3) Uani 0.55(2) 1 d PDU B 1
F11 F 0.8288(8) 0.5355(13) 0.1515(5) 0.081(4) Uani 0.55(2) 1 d PDU B 1
F12 F 0.7543(8) 0.6638(5) 0.0809(6) 0.049(2) Uani 0.55(2) 1 d PDU B 1
F110 F 0.7933(9) 0.5651(12) 0.0272(4) 0.051(3) Uani 0.45(2) 1 d PDU B 2
F111 F 0.7797(10) 0.6439(10) 0.1114(10) 0.065(4) Uani 0.45(2) 1 d PDU B 2
F112 F 0.8468(6) 0.4866(9) 0.1274(7) 0.062(4) Uani 0.45(2) 1 d PDU B 2
C38 C 0.2791(4) 0.5715(3) 0.2263(2) 0.0271(9) Uani 1 1 d . . .
C39 C 0.2007(4) 0.5460(3) 0.2798(3) 0.0313(10) Uani 1 1 d . . .
H39 H 0.2221 0.5245 0.3277 0.038 Uiso 1 1 calc R . .
C40 C 0.0921(4) 0.5513(3) 0.2649(3) 0.0351(11) Uani 1 1 d D C .
C41 C 0.0567(4) 0.5855(4) 0.1966(3) 0.0354(11) Uani 1 1 d . . .
H41 H -0.0176 0.5896 0.1868 0.043 Uiso 1 1 calc R . .
C42 C 0.1327(4) 0.6141(3) 0.1422(3) 0.0310(10) Uani 1 1 d D D .
C43 C 0.2411(4) 0.6061(3) 0.1571(3) 0.0279(9) Uani 1 1 d . . .
H43 H 0.2915 0.6247 0.1192 0.033 Uiso 1 1 calc R . .
C44 C 0.0143(4) 0.5149(4) 0.3241(3) 0.0505(15) Uani 1 1 d D . .
F13 F 0.0020(16) 0.5749(15) 0.3708(8) 0.074(4) Uani 0.54(4) 1 d PDU C 1
F14 F 0.0426(12) 0.4201(10) 0.3593(11) 0.076(4) Uani 0.54(4) 1 d PDU C 1
F15 F -0.0851(7) 0.5172(16) 0.3007(7) 0.068(4) Uani 0.54(4) 1 d PDU C 1
F113 F 0.0215(17) 0.4117(6) 0.3391(11) 0.065(4) Uani 0.46(4) 1 d PDU C 2
F114 F -0.0877(7) 0.5482(18) 0.3108(11) 0.076(5) Uani 0.46(4) 1 d PDU C 2
F115 F 0.0346(19) 0.539(2) 0.3845(7) 0.078(5) Uani 0.46(4) 1 d PDU C 2
C45 C 0.0964(4) 0.6532(4) 0.0679(3) 0.0387(11) Uani 1 1 d D . .
F16 F 0.0392(5) 0.5896(4) 0.0453(3) 0.0721(17) Uani 0.818(7) 1 d PDU D 1
F17 F 0.0341(5) 0.7423(4) 0.0576(3) 0.086(2) Uani 0.818(7) 1 d PDU D 1
F18 F 0.1758(3) 0.6664(4) 0.0187(2) 0.0597(14) Uani 0.818(7) 1 d PDU D 1
F116 F 0.1309(16) 0.7431(11) 0.0417(8) 0.064(5) Uani 0.182(7) 1 d PDU D 2
F117 F 0.1339(18) 0.5909(14) 0.0276(8) 0.078(6) Uani 0.182(7) 1 d PDU D 2
F118 F -0.0090(8) 0.6671(17) 0.0661(9) 0.061(5) Uani 0.182(7) 1 d PDU D 2
C46 C 0.4111(3) 0.6962(3) 0.2381(2) 0.0242(9) Uani 1 1 d . . .
C47 C 0.3841(4) 0.7384(3) 0.2978(2) 0.0272(9) Uani 1 1 d . . .
H47 H 0.3724 0.6937 0.3423 0.033 Uiso 1 1 calc R . .
C48 C 0.3739(4) 0.8435(3) 0.2938(2) 0.0292(10) Uani 1 1 d D E .
C49 C 0.3901(4) 0.9118(3) 0.2300(2) 0.0286(9) Uani 1 1 d . . .
H49 H 0.3835 0.9837 0.2273 0.034 Uiso 1 1 calc R . .
C50 C 0.4163(3) 0.8714(3) 0.1696(2) 0.0265(9) Uani 1 1 d D F .
C51 C 0.4258(3) 0.7685(3) 0.1756(2) 0.0253(9) Uani 1 1 d D . .
H51 H 0.4439 0.7436 0.1337 0.030 Uiso 1 1 calc R . .
C52 C 0.3460(4) 0.8851(4) 0.3590(3) 0.0416(12) Uani 1 1 d D . .
F19 F 0.4280(6) 0.9283(8) 0.3775(4) 0.081(3) Uani 0.658(12) 1 d PDU E 1
F20 F 0.3243(9) 0.8163(4) 0.4162(3) 0.076(3) Uani 0.658(12) 1 d PDU E 1
F21 F 0.2645(7) 0.9586(7) 0.3507(4) 0.075(3) Uani 0.658(12) 1 d PDU E 1
F119 F 0.2570(11) 0.8477(13) 0.3923(7) 0.078(4) Uani 0.342(12) 1 d PDU E 2
F120 F 0.3218(15) 0.9845(6) 0.3466(7) 0.072(4) Uani 0.342(12) 1 d PDU E 2
F121 F 0.4201(10) 0.8583(13) 0.4055(6) 0.071(4) Uani 0.342(12) 1 d PDU E 2
C53 C 0.4314(4) 0.9431(4) 0.0997(3) 0.0344(11) Uani 1 1 d . . .
F22 F 0.4385(6) 1.0357(3) 0.1052(3) 0.084(2) Uani 0.833(8) 1 d PDU F 1
F23 F 0.3542(5) 0.9491(5) 0.0572(3) 0.088(2) Uani 0.833(8) 1 d PDU F 1
F24 F 0.5226(4) 0.9177(4) 0.0661(3) 0.081(2) Uani 0.833(8) 1 d PDU F 1
F122 F 0.423(2) 0.9123(14) 0.0358(5) 0.064(6) Uani 0.167(8) 1 d PDU F 2
F123 F 0.5180(15) 0.9768(15) 0.0900(10) 0.059(6) Uani 0.167(8) 1 d PDU F 2
F124 F 0.3519(18) 1.0119(12) 0.0917(10) 0.075(7) Uani 0.167(8) 1 d PDU F 2

loop_
_atom_site_aniso_label
_atom_site_aniso_U_11
_atom_site_aniso_U_22
_atom_site_aniso_U_33
_atom_site_aniso_U_23
_atom_site_aniso_U_13
_atom_site_aniso_U_12
Rh1 0.0272(2) 0.02449(19) 0.02424(19) -0.00911(13) -0.00007(13) -0.00076(13)
P1 0.0245(6) 0.0306(6) 0.0408(7) -0.0176(5) -0.0035(5) -0.0018(5)
P2 0.0321(6) 0.0250(5) 0.0203(5) -0.0041(4) -0.0012(4) 0.0019(5)
B1 0.040(3) 0.032(3) 0.030(3) -0.008(2) 0.005(2) -0.006(2)
N1 0.042(2) 0.030(2) 0.038(2) -0.0117(17) 0.0063(18) -0.0111(18)
C1 0.042(3) 0.061(4) 0.057(4) -0.012(3) -0.006(3) -0.013(3)
C2 0.074(5) 0.039(3) 0.080(5) -0.023(3) 0.021(4) -0.025(3)
C3 0.051(3) 0.057(4) 0.049(3) -0.023(3) 0.019(3) -0.018(3)
C4 0.041(3) 0.061(4) 0.041(3) -0.028(3) -0.006(2) -0.003(3)
C5 0.057(4) 0.056(4) 0.047(3) -0.019(3) -0.018(3) 0.001(3)
C6 0.066(5) 0.080(5) 0.075(5) -0.053(4) -0.017(4) 0.001(4)
C7 0.032(3) 0.033(3) 0.079(4) -0.030(3) -0.008(3) 0.003(2)
C8 0.033(3) 0.051(4) 0.137(7) -0.047(4) 0.016(4) 0.001(3)
C9 0.060(4) 0.044(3) 0.104(6) -0.032(4) -0.038(4) 0.021(3)
C10 0.038(3) 0.043(3) 0.055(3) -0.020(3) 0.001(2) -0.014(2)
C11 0.030(3) 0.084(5) 0.066(4) -0.030(4) 0.001(3) -0.018(3)
C12 0.076(5) 0.048(4) 0.089(5) -0.025(4) 0.007(4) -0.032(3)
C13 0.051(3) 0.031(2) 0.026(2) -0.0059(19) -0.006(2) -0.007(2)
C14 0.043(3) 0.054(3) 0.037(3) -0.008(2) -0.013(2) -0.007(3)
C15 0.076(4) 0.049(3) 0.031(3) -0.017(2) -0.008(3) -0.003(3)
C16 0.045(3) 0.041(3) 0.028(2) -0.009(2) 0.002(2) 0.016(2)
C17 0.076(5) 0.034(3) 0.048(3) -0.001(2) 0.002(3) 0.022(3)
C18 0.040(3) 0.076(4) 0.051(3) -0.020(3) -0.009(3) 0.023(3)
C19 0.048(3) 0.038(3) 0.028(2) -0.004(2) 0.005(2) -0.011(2)
C20 0.076(5) 0.068(4) 0.042(3) -0.014(3) 0.025(3) -0.024(4)
C21 0.071(4) 0.035(3) 0.039(3) 0.007(2) -0.010(3) -0.013(3)
B2 0.026(2) 0.022(2) 0.026(2) -0.0029(18) 0.0047(19) -0.0036(19)
C22 0.032(2) 0.023(2) 0.029(2) -0.0029(17) 0.0097(18) 0.0021(18)
C23 0.035(3) 0.025(2) 0.039(3) -0.0021(19) 0.008(2) 0.0000(19)
C24 0.041(3) 0.028(2) 0.044(3) 0.005(2) 0.015(2) 0.004(2)
C25 0.041(3) 0.039(3) 0.034(3) 0.007(2) 0.009(2) 0.013(2)
C26 0.035(3) 0.037(3) 0.029(2) -0.003(2) 0.0073(19) 0.009(2)
C27 0.031(2) 0.028(2) 0.028(2) -0.0029(18) 0.0074(18) 0.0035(19)
C28 0.057(4) 0.035(3) 0.065(4) 0.012(3) 0.011(3) 0.000(3)
F1 0.124(5) 0.051(3) 0.119(5) -0.024(3) 0.045(4) -0.043(3)
F2 0.053(3) 0.054(3) 0.116(4) 0.015(3) 0.031(3) -0.010(2)
F3 0.111(5) 0.075(4) 0.104(4) 0.059(3) -0.028(4) -0.034(3)
F101 0.088(11) 0.074(11) 0.087(11) -0.002(9) 0.019(10) -0.018(9)
F102 0.081(11) 0.050(10) 0.085(11) -0.005(9) 0.008(9) -0.012(9)
F103 0.090(11) 0.074(11) 0.099(12) 0.000(9) 0.001(10) -0.025(9)
C29 0.041(3) 0.049(3) 0.034(3) -0.004(2) 0.000(2) 0.008(2)
F4 0.069(3) 0.117(4) 0.0350(18) 0.005(2) -0.0101(17) -0.009(2)
F5 0.0381(19) 0.099(3) 0.076(3) -0.040(2) 0.0064(17) -0.0001(19)
F6 0.083(3) 0.060(2) 0.080(3) -0.020(2) -0.037(2) 0.001(2)
C30 0.022(2) 0.0207(19) 0.026(2) -0.0021(16) 0.0013(16) -0.0012(16)
C31 0.019(2) 0.024(2) 0.034(2) -0.0060(17) 0.0000(17) -0.0047(16)
C32 0.023(2) 0.025(2) 0.033(2) -0.0087(18) -0.0043(17) -0.0013(17)
C33 0.024(2) 0.031(2) 0.030(2) -0.0109(18) 0.0015(17) -0.0020(18)
C34 0.020(2) 0.030(2) 0.028(2) -0.0049(18) 0.0022(17) -0.0048(17)
C35 0.025(2) 0.023(2) 0.025(2) -0.0057(16) 0.0003(16) -0.0058(17)
C36 0.030(3) 0.035(3) 0.048(3) -0.018(2) -0.005(2) -0.002(2)
F7 0.0469(19) 0.058(2) 0.075(2) -0.0286(18) -0.0250(17) -0.0075(16)
F8 0.142(4) 0.0318(18) 0.085(3) -0.0068(18) -0.053(3) -0.023(2)
F9 0.066(3) 0.120(4) 0.128(4) -0.104(3) 0.038(3) -0.042(3)
C37 0.028(3) 0.045(3) 0.044(3) -0.012(2) 0.008(2) -0.013(2)
F10 0.040(5) 0.059(5) 0.088(6) -0.044(5) 0.034(4) -0.016(4)
F11 0.046(5) 0.118(8) 0.076(5) 0.018(5) -0.025(4) -0.052(5)
F12 0.047(4) 0.049(4) 0.058(5) -0.016(3) 0.017(4) -0.031(3)
F110 0.034(5) 0.070(7) 0.041(4) 0.003(4) 0.010(3) -0.010(5)
F111 0.050(6) 0.069(6) 0.099(8) -0.058(5) 0.024(5) -0.031(5)
F112 0.023(4) 0.060(6) 0.091(7) 0.016(5) -0.008(4) -0.013(4)
C38 0.025(2) 0.020(2) 0.035(2) -0.0066(17) 0.0073(18) -0.0033(17)
C39 0.033(3) 0.022(2) 0.038(3) -0.0062(18) 0.010(2) -0.0037(18)
C40 0.032(3) 0.023(2) 0.051(3) -0.012(2) 0.017(2) -0.0070(19)
C41 0.022(2) 0.026(2) 0.060(3) -0.017(2) 0.008(2) -0.0030(18)
C42 0.025(2) 0.024(2) 0.046(3) -0.013(2) 0.0036(19) 0.0001(18)
C43 0.022(2) 0.024(2) 0.038(2) -0.0081(18) 0.0078(18) -0.0019(17)
C44 0.037(3) 0.047(3) 0.065(4) -0.009(3) 0.021(3) -0.011(3)
F13 0.080(7) 0.081(7) 0.064(6) -0.027(5) 0.045(5) -0.020(6)
F14 0.061(6) 0.061(5) 0.085(7) 0.020(5) 0.027(5) -0.010(4)
F15 0.040(5) 0.079(7) 0.085(6) -0.016(5) 0.027(4) -0.027(4)
F113 0.070(7) 0.043(5) 0.076(7) 0.003(4) 0.016(6) -0.025(4)
F114 0.042(6) 0.072(8) 0.093(8) 0.011(6) 0.035(5) 0.006(5)
F115 0.071(8) 0.102(9) 0.066(6) -0.028(6) 0.035(5) -0.031(7)
C45 0.027(3) 0.039(3) 0.052(3) -0.018(2) 0.001(2) 0.002(2)
F16 0.085(4) 0.082(3) 0.059(3) -0.013(2) -0.015(3) -0.044(3)
F17 0.111(5) 0.076(4) 0.060(3) -0.032(3) -0.027(3) 0.064(3)
F18 0.033(2) 0.100(4) 0.040(2) -0.006(2) 0.0007(17) -0.005(2)
F116 0.071(9) 0.064(9) 0.056(8) 0.008(7) -0.023(7) -0.028(8)
F117 0.089(10) 0.080(10) 0.066(9) -0.028(8) -0.002(8) 0.008(9)
F118 0.038(8) 0.081(10) 0.055(8) 0.005(8) -0.015(7) -0.006(7)
C46 0.021(2) 0.024(2) 0.026(2) -0.0040(17) 0.0008(16) -0.0005(16)
C47 0.027(2) 0.028(2) 0.024(2) -0.0030(17) 0.0015(17) 0.0012(18)
C48 0.027(2) 0.031(2) 0.030(2) -0.0099(19) -0.0037(18) 0.0045(18)
C49 0.027(2) 0.023(2) 0.036(2) -0.0071(18) -0.0055(18) -0.0002(17)
C50 0.022(2) 0.027(2) 0.028(2) -0.0012(17) -0.0026(17) -0.0032(17)
C51 0.025(2) 0.027(2) 0.024(2) -0.0047(17) -0.0006(16) -0.0030(17)
C52 0.049(3) 0.039(3) 0.037(3) -0.015(2) -0.002(2) 0.007(2)
F19 0.087(5) 0.112(6) 0.069(4) -0.062(4) 0.002(3) -0.028(4)
F20 0.136(7) 0.052(3) 0.035(3) -0.016(3) 0.022(4) 0.005(4)
F21 0.075(5) 0.085(5) 0.061(4) -0.041(4) -0.009(4) 0.046(4)
F119 0.081(8) 0.101(8) 0.063(7) -0.047(6) 0.031(6) -0.017(7)
F120 0.110(9) 0.046(6) 0.062(6) -0.032(5) 0.006(7) 0.008(6)
F121 0.080(7) 0.092(8) 0.045(6) -0.034(6) -0.023(5) 0.022(7)
C53 0.037(3) 0.028(2) 0.036(3) 0.001(2) -0.003(2) -0.006(2)
F22 0.164(6) 0.032(2) 0.054(3) 0.0021(19) 0.010(3) -0.032(3)
F23 0.080(4) 0.129(5) 0.044(3) 0.038(3) -0.035(3) -0.057(4)
F24 0.080(4) 0.073(3) 0.057(3) 0.029(3) 0.038(3) 0.021(3)
F122 0.088(11) 0.064(9) 0.047(9) -0.017(7) 0.001(8) -0.019(8)
F123 0.051(9) 0.079(10) 0.042(8) 0.006(8) 0.000(7) -0.020(8)
F124 0.073(10) 0.081(10) 0.054(9) 0.009(8) -0.006(8) 0.015(9)

loop_
_atom_type_symbol
_atom_type_description
_atom_type_scat_dispersion_real
_atom_type_scat_dispersion_imag
_atom_type_scat_source
C C 0.0033 0.0016 'International Tables Vol C Tables 4.2.6.8 and 6.1.1.4'
H H 0.0000 0.0000 'International Tables Vol C Tables 4.2.6.8 and 6.1.1.4'
B B 0.0013 0.0007 'International Tables Vol C Tables 4.2.6.8 and 6.1.1.4'
N N 0.0061 0.0033 'International Tables Vol C Tables 4.2.6.8 and 6.1.1.4'
F F 0.0171 0.0103 'International Tables Vol C Tables 4.2.6.8 and 6.1.1.4'
P P 0.1023 0.0942 'International Tables Vol C Tables 4.2.6.8 and 6.1.1.4'
Rh Rh -1.1178 0.9187 'International Tables Vol C Tables 4.2.6.8 and 6.1.1.4'

loop_
_geom_angle_atom_site_label_1
_geom_angle_atom_site_label_2
_geom_angle_atom_site_label_3
_geom_angle
_geom_angle_site_symmetry_1
_geom_angle_site_symmetry_3
_geom_angle_publ_flag
B1 Rh1 P1 125.02(15) . . ?
B1 Rh1 P2 128.01(15) . . ?
P1 Rh1 P2 106.08(5) . . ?
B1 Rh1 H1A 34.8(14) . . ?
P1 Rh1 H1A 91.8(14) . . ?
P2 Rh1 H1A 162.1(15) . . ?
B1 Rh1 H1B 34.8(13) . . ?
P1 Rh1 H1B 159.8(13) . . ?
P2 Rh1 H1B 93.8(14) . . ?
H1A Rh1 H1B 68(3) . . ?
C10 P1 C7 102.6(3) . . ?
C10 P1 C4 108.6(3) . . ?
C7 P1 C4 103.6(3) . . ?
C10 P1 Rh1 125.10(18) . . ?
C7 P1 Rh1 111.22(17) . . ?
C4 P1 Rh1 103.9(2) . . ?
C16 P2 C19 103.4(3) . . ?
C16 P2 C13 103.3(2) . . ?
C19 P2 C13 108.9(2) . . ?
C16 P2 Rh1 110.79(16) . . ?
C19 P2 Rh1 124.62(17) . . ?
C13 P2 Rh1 104.01(17) . . ?
N1 B1 Rh1 131.5(4) . . ?
N1 B1 H1A 104(3) . . ?
Rh1 B1 H1A 55(3) . . ?
N1 B1 H1B 106(3) . . ?
Rh1 B1 H1B 56(3) . . ?
H1A B1 H1B 109(4) . . ?
N1 B1 H1C 105(3) . . ?
Rh1 B1 H1C 124(3) . . ?
H1A B1 H1C 117(4) . . ?
H1B B1 H1C 115(4) . . ?
C1 N1 C2 108.9(5) . . ?
C1 N1 C3 108.2(5) . . ?
C2 N1 C3 108.6(4) . . ?
C1 N1 B1 113.2(4) . . ?
C2 N1 B1 109.5(4) . . ?
C3 N1 B1 108.4(4) . . ?
N1 C1 H1D 109.5 . . ?
N1 C1 H1E 109.5 . . ?
H1D C1 H1E 109.5 . . ?
N1 C1 H1F 109.5 . . ?
H1D C1 H1F 109.5 . . ?
H1E C1 H1F 109.5 . . ?
N1 C2 H2A 109.5 . . ?
N1 C2 H2B 109.5 . . ?
H2A C2 H2B 109.5 . . ?
N1 C2 H2C 109.5 . . ?
H2A C2 H2C 109.5 . . ?
H2B C2 H2C 109.5 . . ?
N1 C3 H3A 109.5 . . ?
N1 C3 H3B 109.5 . . ?
H3A C3 H3B 109.5 . . ?
N1 C3 H3C 109.5 . . ?
H3A C3 H3C 109.5 . . ?
H3B C3 H3C 109.5 . . ?
C6 C4 C5 110.9(5) . . ?
C6 C4 P1 117.3(5) . . ?
C5 C4 P1 112.9(4) . . ?
C6 C4 H4 104.8 . . ?
C5 C4 H4 104.8 . . ?
P1 C4 H4 104.8 . . ?
C4 C5 H5A 109.5 . . ?
C4 C5 H5B 109.5 . . ?
H5A C5 H5B 109.5 . . ?
C4 C5 H5C 109.5 . . ?
H5A C5 H5C 109.5 . . ?
H5B C5 H5C 109.5 . . ?
C4 C6 H6A 109.5 . . ?
C4 C6 H6B 109.5 . . ?
H6A C6 H6B 109.5 . . ?
C4 C6 H6C 109.5 . . ?
H6A C6 H6C 109.5 . . ?
H6B C6 H6C 109.5 . . ?
C8 C7 C9 110.0(6) . . ?
C8 C7 P1 114.3(4) . . ?
C9 C7 P1 110.3(4) . . ?
C8 C7 H7 107.3 . . ?
C9 C7 H7 107.3 . . ?
P1 C7 H7 107.3 . . ?
C7 C8 H8A 109.5 . . ?
C7 C8 H8B 109.5 . . ?
H8A C8 H8B 109.5 . . ?
C7 C8 H8C 109.5 . . ?
H8A C8 H8C 109.5 . . ?
H8B C8 H8C 109.5 . . ?
C7 C9 H9A 109.5 . . ?
C7 C9 H9B 109.5 . . ?
H9A C9 H9B 109.5 . . ?
C7 C9 H9C 109.5 . . ?
H9A C9 H9C 109.5 . . ?
H9B C9 H9C 109.5 . . ?
C11 C10 C12 110.5(5) . . ?
C11 C10 P1 111.3(4) . . ?
C12 C10 P1 117.2(4) . . ?
C11 C10 H10 105.6 . . ?
C12 C10 H10 105.6 . . ?
P1 C10 H10 105.6 . . ?
C10 C11 H11A 109.5 . . ?
C10 C11 H11B 109.5 . . ?
H11A C11 H11B 109.5 . . ?
C10 C11 H11C 109.5 . . ?
H11A C11 H11C 109.5 . . ?
H11B C11 H11C 109.5 . . ?
C10 C12 H12A 109.5 . . ?
C10 C12 H12B 109.5 . . ?
H12A C12 H12B 109.5 . . ?
C10 C12 H12C 109.5 . . ?
H12A C12 H12C 109.5 . . ?
H12B C12 H12C 109.5 . . ?
C14 C13 C15 111.0(4) . . ?
C14 C13 P2 112.4(3) . . ?
C15 C13 P2 117.3(4) . . ?
C14 C13 H13 104.9 . . ?
C15 C13 H13 104.9 . . ?
P2 C13 H13 104.9 . . ?
C13 C14 H14A 109.5 . . ?
C13 C14 H14B 109.5 . . ?
H14A C14 H14B 109.5 . . ?
C13 C14 H14C 109.5 . . ?
H14A C14 H14C 109.5 . . ?
H14B C14 H14C 109.5 . . ?
C13 C15 H15A 109.5 . . ?
C13 C15 H15B 109.5 . . ?
H15A C15 H15B 109.5 . . ?
C13 C15 H15C 109.5 . . ?
H15A C15 H15C 109.5 . . ?
H15B C15 H15C 109.5 . . ?
C17 C16 C18 109.8(5) . . ?
C17 C16 P2 113.1(4) . . ?
C18 C16 P2 111.0(4) . . ?
C17 C16 H16 107.6 . . ?
C18 C16 H16 107.6 . . ?
P2 C16 H16 107.6 . . ?
C16 C17 H17A 109.5 . . ?
C16 C17 H17B 109.5 . . ?
H17A C17 H17B 109.5 . . ?
C16 C17 H17C 109.5 . . ?
H17A C17 H17C 109.5 . . ?
H17B C17 H17C 109.5 . . ?
C16 C18 H18A 109.5 . . ?
C16 C18 H18B 109.5 . . ?
H18A C18 H18B 109.5 . . ?
C16 C18 H18C 109.5 . . ?
H18A C18 H18C 109.5 . . ?
H18B C18 H18C 109.5 . . ?
C21 C19 C20 110.3(5) . . ?
C21 C19 P2 111.6(4) . . ?
C20 C19 P2 117.1(4) . . ?
C21 C19 H19 105.6 . . ?
C20 C19 H19 105.6 . . ?
P2 C19 H19 105.6 . . ?
C19 C20 H20A 109.5 . . ?
C19 C20 H20B 109.5 . . ?
H20A C20 H20B 109.5 . . ?
C19 C20 H20C 109.5 . . ?
H20A C20 H20C 109.5 . . ?
H20B C20 H20C 109.5 . . ?
C19 C21 H21A 109.5 . . ?
C19 C21 H21B 109.5 . . ?
H21A C21 H21B 109.5 . . ?
C19 C21 H21C 109.5 . . ?
H21A C21 H21C 109.5 . . ?
H21B C21 H21C 109.5 . . ?
C46 B2 C30 113.0(3) . . ?
C46 B2 C38 102.4(3) . . ?
C30 B2 C38 110.9(4) . . ?
C46 B2 C22 112.9(4) . . ?
C30 B2 C22 104.2(3) . . ?
C38 B2 C22 113.8(4) . . ?
C27 C22 C23 115.7(4) . . ?
C27 C22 B2 122.0(4) . . ?
C23 C22 B2 122.0(4) . . ?
C24 C23 C22 121.9(5) . . ?
C24 C23 H23 119.1 . . ?
C22 C23 H23 119.1 . . ?
C25 C24 C23 121.4(5) . . ?
C25 C24 C28 120.5(5) . . ?
C23 C24 C28 118.0(5) . . ?
C24 C25 C26 118.3(5) . . ?
C24 C25 H25 120.9 . . ?
C26 C25 H25 120.9 . . ?
C25 C26 C27 120.3(5) . . ?
C25 C26 C29 119.8(5) . . ?
C27 C26 C29 119.9(5) . . ?
C22 C27 C26 122.4(5) . . ?
C22 C27 H27 118.8 . . ?
C26 C27 H27 118.8 . . ?
F2 C28 F102 132.8(11) . . ?
F2 C28 F103 47.0(16) . . ?
F102 C28 F103 105.6(11) . . ?
F2 C28 F3 105.8(5) . . ?
F102 C28 F3 60.2(15) . . ?
F103 C28 F3 131.4(11) . . ?
F2 C28 F1 105.4(6) . . ?
F102 C28 F1 49.7(15) . . ?
F103 C28 F1 61.2(16) . . ?
F3 C28 F1 106.5(6) . . ?
F2 C28 F101 62.1(16) . . ?
F102 C28 F101 104.2(10) . . ?
F103 C28 F101 104.7(11) . . ?
F3 C28 F101 47.8(15) . . ?
F1 C28 F101 134.4(11) . . ?
F2 C28 C24 112.9(5) . . ?
F102 C28 C24 113.9(10) . . ?
F103 C28 C24 114.4(10) . . ?
F3 C28 C24 113.5(6) . . ?
F1 C28 C24 112.1(5) . . ?
F101 C28 C24 113.0(10) . . ?
F4 C29 F5 106.6(5) . . ?
F4 C29 F6 104.9(5) . . ?
F5 C29 F6 105.8(5) . . ?
F4 C29 C26 113.8(5) . . ?
F5 C29 C26 112.0(5) . . ?
F6 C29 C26 113.0(4) . . ?
C31 C30 C35 115.5(4) . . ?
C31 C30 B2 122.1(4) . . ?
C35 C30 B2 122.1(4) . . ?
C32 C31 C30 122.7(4) . . ?
C32 C31 H31 118.7 . . ?
C30 C31 H31 118.7 . . ?
C33 C32 C31 120.8(4) . . ?
C33 C32 C36 119.9(4) . . ?
C31 C32 C36 119.3(4) . . ?
C32 C33 C34 117.7(4) . . ?
C32 C33 H33 121.2 . . ?
C34 C33 H33 121.2 . . ?
C35 C34 C33 121.2(4) . . ?
C35 C34 C37 119.9(4) . . ?
C33 C34 C37 118.8(4) . . ?
C34 C35 C30 122.2(4) . . ?
C34 C35 H35 118.9 . . ?
C30 C35 H35 118.9 . . ?
F9 C36 F8 107.4(5) . . ?
F9 C36 F7 105.4(5) . . ?
F8 C36 F7 104.0(4) . . ?
F9 C36 C32 114.1(4) . . ?
F8 C36 C32 112.7(4) . . ?
F7 C36 C32 112.5(4) . . ?
F111 C37 F10 118.7(8) . . ?
F111 C37 F11 73.6(7) . . ?
F10 C37 F11 111.6(7) . . ?
F111 C37 F110 107.2(7) . . ?
F10 C37 F110 22.3(7) . . ?
F11 C37 F110 129.2(8) . . ?
F111 C37 F112 107.4(7) . . ?
F10 C37 F112 79.1(7) . . ?
F11 C37 F112 38.7(6) . . ?
F110 C37 F112 100.9(6) . . ?
F111 C37 F12 29.0(6) . . ?
F10 C37 F12 104.2(6) . . ?
F11 C37 F12 102.4(6) . . ?
F110 C37 F12 86.0(7) . . ?
F112 C37 F12 132.2(6) . . ?
F111 C37 C34 117.1(6) . . ?
F10 C37 C34 115.7(6) . . ?
F11 C37 C34 112.3(5) . . ?
F110 C37 C34 111.5(6) . . ?
F112 C37 C34 111.4(5) . . ?
F12 C37 C34 109.4(5) . . ?
C39 C38 C43 115.9(4) . . ?
C39 C38 B2 124.1(4) . . ?
C43 C38 B2 119.6(4) . . ?
C40 C39 C38 121.8(5) . . ?
C40 C39 H39 119.1 . . ?
C38 C39 H39 119.1 . . ?
C41 C40 C39 121.1(4) . . ?
C41 C40 C44 120.1(5) . . ?
C39 C40 C44 118.7(5) . . ?
C40 C41 C42 118.3(5) . . ?
C40 C41 H41 120.8 . . ?
C42 C41 H41 120.8 . . ?
C43 C42 C41 120.3(5) . . ?
C43 C42 C45 120.2(4) . . ?
C41 C42 C45 119.5(4) . . ?
C42 C43 C38 122.4(4) . . ?
C42 C43 H43 118.8 . . ?
C38 C43 H43 118.8 . . ?
F114 C44 F14 120.5(10) . . ?
F114 C44 F13 84.8(10) . . ?
F14 C44 F13 107.5(8) . . ?
F114 C44 F115 107.0(8) . . ?
F14 C44 F115 83.8(10) . . ?
F13 C44 F115 26.4(8) . . ?
F114 C44 F15 21.5(10) . . ?
F14 C44 F15 106.6(7) . . ?
F13 C44 F15 105.0(7) . . ?
F115 C44 F15 124.3(10) . . ?
F114 C44 F113 106.0(8) . . ?
F14 C44 F113 22.7(10) . . ?
F13 C44 F113 126.4(9) . . ?
F115 C44 F113 105.2(8) . . ?
F15 C44 F113 88.2(10) . . ?
F114 C44 C40 114.5(7) . . ?
F14 C44 C40 113.5(6) . . ?
F13 C44 C40 111.9(6) . . ?
F115 C44 C40 113.1(7) . . ?
F15 C44 C40 111.8(7) . . ?
F113 C44 C40 110.3(7) . . ?
F117 C45 F118 109.1(10) . . ?
F117 C45 F116 108.4(10) . . ?
F118 C45 F116 107.3(9) . . ?
F117 C45 F17 134.2(9) . . ?
F118 C45 F17 53.4(9) . . ?
F116 C45 F17 55.5(9) . . ?
F117 C45 F18 53.2(10) . . ?
F118 C45 F18 134.1(9) . . ?
F116 C45 F18 57.0(10) . . ?
F17 C45 F18 105.2(5) . . ?
F117 C45 F16 54.7(10) . . ?
F118 C45 F16 57.2(10) . . ?
F116 C45 F16 136.9(8) . . ?
F17 C45 F16 104.9(5) . . ?
F18 C45 F16 102.6(5) . . ?
F117 C45 C42 111.5(8) . . ?
F118 C45 C42 110.8(8) . . ?
F116 C45 C42 109.5(7) . . ?
F17 C45 C42 114.3(4) . . ?
F18 C45 C42 115.0(4) . . ?
F16 C45 C42 113.6(4) . . ?
C51 C46 C47 114.2(4) . . ?
C51 C46 B2 123.5(4) . . ?
C47 C46 B2 121.6(4) . . ?
C48 C47 C46 122.1(4) . . ?
C48 C47 H47 119.0 . . ?
C46 C47 H47 119.0 . . ?
C47 C48 C49 121.0(4) . . ?
C47 C48 C52 120.3(4) . . ?
C49 C48 C52 118.7(4) . . ?
C48 C49 C50 117.9(4) . . ?
C48 C49 H49 121.0 . . ?
C50 C49 H49 121.0 . . ?
C51 C50 C49 119.4(4) . . ?
C51 C50 C53 121.4(4) . . ?
C49 C50 C53 119.2(4) . . ?
C50 C51 C46 125.4(4) . . ?
C50 C51 H51 117.3 . . ?
C46 C51 H51 117.3 . . ?
F121 C52 F120 108.9(8) . . ?
F121 C52 F21 131.7(7) . . ?
F120 C52 F21 37.0(7) . . ?
F121 C52 F20 63.7(7) . . ?
F120 C52 F20 128.6(7) . . ?
F21 C52 F20 107.4(6) . . ?
F121 C52 F19 44.0(7) . . ?
F120 C52 F19 70.3(8) . . ?
F21 C52 F19 104.6(6) . . ?
F20 C52 F19 104.1(6) . . ?
F121 C52 F119 105.1(8) . . ?
F120 C52 F119 104.6(8) . . ?
F21 C52 F119 70.7(8) . . ?
F20 C52 F119 43.3(7) . . ?
F19 C52 F119 135.5(7) . . ?
F121 C52 C48 113.1(6) . . ?
F120 C52 C48 114.1(6) . . ?
F21 C52 C48 113.1(5) . . ?
F20 C52 C48 114.9(4) . . ?
F19 C52 C48 111.8(5) . . ?
F119 C52 C48 110.3(6) . . ?
F123 C53 F124 113.3(10) . . ?
F123 C53 F22 59.8(11) . . ?
F124 C53 F22 57.5(12) . . ?
F123 C53 F23 131.0(9) . . ?
F124 C53 F23 55.4(11) . . ?
F22 C53 F23 106.3(5) . . ?
F123 C53 F24 46.2(11) . . ?
F124 C53 F24 139.2(9) . . ?
F22 C53 F24 103.5(5) . . ?
F23 C53 F24 107.2(5) . . ?
F123 C53 F122 101.0(10) . . ?
F124 C53 F122 96.7(10) . . ?
F22 C53 F122 125.1(8) . . ?
F23 C53 F122 45.3(10) . . ?
F24 C53 F122 63.1(11) . . ?
F123 C53 C50 115.3(8) . . ?
F124 C53 C50 108.0(9) . . ?
F22 C53 C50 113.1(4) . . ?
F23 C53 C50 113.1(4) . . ?
F24 C53 C50 112.8(4) . . ?
F122 C53 C50 121.1(7) . . ?

loop_
_geom_bond_atom_site_label_1
_geom_bond_atom_site_label_2
_geom_bond_distance
_geom_bond_site_symmetry_2
_geom_bond_publ_flag
Rh1 B1 2.137(6) . ?
Rh1 P1 2.2478(12) . ?
Rh1 P2 2.2679(12) . ?
Rh1 H1A 1.75(6) . ?
Rh1 H1B 1.78(5) . ?
P1 C10 1.858(6) . ?
P1 C7 1.862(5) . ?
P1 C4 1.868(6) . ?
P2 C16 1.853(5) . ?
P2 C19 1.855(5) . ?
P2 C13 1.859(5) . ?
B1 N1 1.594(7) . ?
B1 H1A 1.22(4) . ?
B1 H1B 1.22(4) . ?
B1 H1C 1.13(6) . ?
N1 C1 1.486(8) . ?
N1 C2 1.490(7) . ?
N1 C3 1.502(7) . ?
C1 H1D 0.9800 . ?
C1 H1E 0.9800 . ?
C1 H1F 0.9800 . ?
C2 H2A 0.9800 . ?
C2 H2B 0.9800 . ?
C2 H2C 0.9800 . ?
C3 H3A 0.9800 . ?
C3 H3B 0.9800 . ?
C3 H3C 0.9800 . ?
C4 C6 1.520(8) . ?
C4 C5 1.531(8) . ?
C4 H4 1.0000 . ?
C5 H5A 0.9800 . ?
C5 H5B 0.9800 . ?
C5 H5C 0.9800 . ?
C6 H6A 0.9800 . ?
C6 H6B 0.9800 . ?
C6 H6C 0.9800 . ?
C7 C8 1.517(9) . ?
C7 C9 1.529(10) . ?
C7 H7 1.0000 . ?
C8 H8A 0.9800 . ?
C8 H8B 0.9800 . ?
C8 H8C 0.9800 . ?
C9 H9A 0.9800 . ?
C9 H9B 0.9800 . ?
C9 H9C 0.9800 . ?
C10 C11 1.529(8) . ?
C10 C12 1.535(8) . ?
C10 H10 1.0000 . ?
C11 H11A 0.9800 . ?
C11 H11B 0.9800 . ?
C11 H11C 0.9800 . ?
C12 H12A 0.9800 . ?
C12 H12B 0.9800 . ?
C12 H12C 0.9800 . ?
C13 C14 1.529(8) . ?
C13 C15 1.535(7) . ?
C13 H13 1.0000 . ?
C14 H14A 0.9800 . ?
C14 H14B 0.9800 . ?
C14 H14C 0.9800 . ?
C15 H15A 0.9800 . ?
C15 H15B 0.9800 . ?
C15 H15C 0.9800 . ?
C16 C17 1.523(8) . ?
C16 C18 1.531(9) . ?
C16 H16 1.0000 . ?
C17 H17A 0.9800 . ?
C17 H17B 0.9800 . ?
C17 H17C 0.9800 . ?
C18 H18A 0.9800 . ?
C18 H18B 0.9800 . ?
C18 H18C 0.9800 . ?
C19 C21 1.528(8) . ?
C19 C20 1.536(8) . ?
C19 H19 1.0000 . ?
C20 H20A 0.9800 . ?
C20 H20B 0.9800 . ?
C20 H20C 0.9800 . ?
C21 H21A 0.9800 . ?
C21 H21B 0.9800 . ?
C21 H21C 0.9800 . ?
B2 C46 1.636(6) . ?
B2 C30 1.638(6) . ?
B2 C38 1.641(7) . ?
B2 C22 1.642(7) . ?
C22 C27 1.397(7) . ?
C22 C23 1.403(6) . ?
C23 C24 1.396(7) . ?
C23 H23 0.9500 . ?
C24 C25 1.371(8) . ?
C24 C28 1.496(8) . ?
C25 C26 1.392(8) . ?
C25 H25 0.9500 . ?
C26 C27 1.401(7) . ?
C26 C29 1.487(8) . ?
C27 H27 0.9500 . ?
C28 F2 1.315(7) . ?
C28 F102 1.317(11) . ?
C28 F103 1.317(11) . ?
C28 F3 1.320(7) . ?
C28 F1 1.321(7) . ?
C28 F101 1.329(11) . ?
C29 F4 1.328(6) . ?
C29 F5 1.330(6) . ?
C29 F6 1.331(7) . ?
C30 C31 1.395(6) . ?
C30 C35 1.405(6) . ?
C31 C32 1.392(6) . ?
C31 H31 0.9500 . ?
C32 C33 1.387(6) . ?
C32 C36 1.491(6) . ?
C33 C34 1.389(6) . ?
C33 H33 0.9500 . ?
C34 C35 1.386(6) . ?
C34 C37 1.492(6) . ?
C35 H35 0.9500 . ?
C36 F9 1.317(6) . ?
C36 F8 1.326(7) . ?
C36 F7 1.331(6) . ?
C37 F111 1.283(8) . ?
C37 F10 1.293(8) . ?
C37 F11 1.313(7) . ?
C37 F110 1.354(8) . ?
C37 F112 1.361(8) . ?
C37 F12 1.376(7) . ?
C38 C39 1.399(6) . ?
C38 C43 1.406(7) . ?
C39 C40 1.393(7) . ?
C39 H39 0.9500 . ?
C40 C41 1.379(8) . ?
C40 C44 1.496(7) . ?
C41 C42 1.398(7) . ?
C41 H41 0.9500 . ?
C42 C43 1.386(6) . ?
C42 C45 1.493(7) . ?
C43 H43 0.9500 . ?
C44 F114 1.316(9) . ?
C44 F14 1.318(8) . ?
C44 F13 1.330(9) . ?
C44 F115 1.330(9) . ?
C44 F15 1.342(9) . ?
C44 F113 1.345(9) . ?
C45 F117 1.295(10) . ?
C45 F118 1.307(10) . ?
C45 F116 1.319(10) . ?
C45 F17 1.322(6) . ?
C45 F18 1.334(6) . ?
C45 F16 1.342(6) . ?
C46 C51 1.392(6) . ?
C46 C47 1.402(6) . ?
C47 C48 1.387(6) . ?
C47 H47 0.9500 . ?
C48 C49 1.387(6) . ?
C48 C52 1.497(7) . ?
C49 C50 1.400(6) . ?
C49 H49 0.9500 . ?
C50 C51 1.352(6) . ?
C50 C53 1.494(6) . ?
C51 H51 0.9500 . ?
C52 F121 1.290(8) . ?
C52 F120 1.302(9) . ?
C52 F21 1.312(7) . ?
C52 F20 1.315(7) . ?
C52 F19 1.344(7) . ?
C52 F119 1.349(9) . ?
C53 F123 1.215(14) . ?
C53 F124 1.257(15) . ?
C53 F22 1.288(6) . ?
C53 F23 1.288(6) . ?
C53 F24 1.322(7) . ?
C53 F122 1.405(14) . ?
